data_4000512
_journal_name_full 'Chemistry of Materials'
_journal_paper_doi 10.1021/cm050412c
_journal_year 2005
_chemical_formula_sum 'Ni4 S20 Ti8 Tl6.69'
_chemical_formula_weight 2626.01
_chemical_name_common 'Thallium Nickel Titanium Sulfide'
_space_group_IT_number 62
_symmetry_cell_setting orthorhombic
_symmetry_space_group_name_Hall '-P 2ac 2n'
_symmetry_space_group_name_H-M 'P n m a'
_cell_angle_alpha 90.00
_cell_angle_beta 90.00
_cell_angle_gamma 90.00
_cell_formula_units_Z 1
_cell_length_a 15.216(5)
_cell_length_b 3.4631(11)
_cell_length_c 15.057(5)
_cell_measurement_temperature 175(5)
_cell_volume 793.5(4)
_diffrn_ambient_temperature 175(5)
_exptl_crystal_density_diffrn 5.496
_cod_depositor_comments
;
The following automatic conversions were performed:
'_symmetry_cell_setting' value 'Orthorhombic' changed to 'orthorhombic'
according to '/home/saulius/struct/CIF-dictionaries/cif_core.dic'
dictionary named 'cif_core.dic' version 2.4.1 from 2010-06-29.

Automatic conversion script
Id: cif_fix_enum 1527 2010-12-29 10:47:43Z saulius 
;
_cod_database_code 4000512

loop_
_symmetry_equiv_pos_as_xyz
'x, y, z'
'-x+1/2, -y, z+1/2'
'x+1/2, -y+1/2, -z+1/2'
'-x, y+1/2, -z'
'-x, -y, -z'
'x-1/2, y, -z-1/2'
'-x-1/2, y-1/2, z-1/2'
'x, -y-1/2, z'

loop_
_atom_site_label
_atom_site_type_symbol
_atom_site_fract_x
_atom_site_fract_y
_atom_site_fract_z
_atom_site_U_iso_or_equiv
_atom_site_adp_type
_atom_site_occupancy
_atom_site_symmetry_multiplicity
_atom_site_calc_flag
_atom_site_refinement_flags
_atom_site_disorder_assembly
_atom_site_disorder_group
Tl1 Tl 0.02067(4) 0.2500 0.34298(5) 0.0164(2) Uani 1 2 d S . .
Tl2 Tl 0.4602(2) 0.7500 0.5910(3) 0.033(2) Uani 0.53(2) 2 d SP . .
Tl3 Tl 0.4718(13) 0.883(6) 0.5761(14) 0.020(4) Uiso 0.071(12) 1 d P . .
Ni2 Ni 0.18792(12) 0.2500 0.67256(13) 0.0075(4) Uani 1 2 d S . .
Ti1 Ti 0.22154(19) 0.7500 0.52738(17) 0.0063(6) Uani 1 2 d S . .
Ti2 Ti 0.21007(17) 0.7500 0.81973(17) 0.0048(6) Uani 1 2 d S . .
S1 S 0.3294(2) 0.2500 0.4821(3) 0.0070(8) Uani 1 2 d S . .
S2 S 0.1110(2) 0.2500 0.5457(2) 0.0053(8) Uani 1 2 d S . .
S3 S 0.1014(3) 0.2500 0.7931(2) 0.0065(8) Uani 1 2 d S . .
S4 S 0.1858(2) 0.7500 0.3670(2) 0.0055(8) Uani 1 2 d S . .
S5 S 0.2822(2) 0.7500 0.6763(2) 0.0060(8) Uani 1 2 d S . .
